data_1528818
loop_
_publ_author_name
'Rea, J.R.'
'Kostiner, E.'

_publ_section_title
;
 The crystal structure of alpha-copper vanadate
;
_journal_name_full 'Journal of Solid State Chemistry'
_journal_page_first 17
_journal_page_last 24
_journal_volume 7
_journal_year 1973
_chemical_formula_sum 'Cu6.78 O18.78 V6'
_chemical_name_systematic 'Cu6.78 V6 O18.78'
_space_group_IT_number 148
_symmetry_space_group_name_Hall '-R 3'
_symmetry_space_group_name_H-M 'R -3 :H'
_cell_angle_alpha 90
_cell_angle_beta 90
_cell_angle_gamma 120
_cell_formula_units_Z 3
_cell_length_a 12.857
_cell_length_b 12.857
_cell_length_c 7.161
_cell_volume 1025.141
_citation_journal_id_ASTM JSSCBI
_cod_data_source_file Rea_JSSCBI_1973_1773.cif
_cod_data_source_block Cu6.78O18.78V6
_cod_database_code 1528818

loop_
_symmetry_equiv_pos_as_xyz
x,y,z
-y,x-y,z
-x+y,-x,z
-x,-y,-z
y,-x+y,-z
x-y,x,-z
x+2/3,y+1/3,z+1/3
-y+2/3,x-y+1/3,z+1/3
-x+y+2/3,-x+1/3,z+1/3
-x+2/3,-y+1/3,-z+1/3
y+2/3,-x+y+1/3,-z+1/3
x-y+2/3,x+1/3,-z+1/3
x+1/3,y+2/3,z+2/3
-y+1/3,x-y+2/3,z+2/3
-x+y+1/3,-x+2/3,z+2/3
-x+1/3,-y+2/3,-z+2/3
y+1/3,-x+y+2/3,-z+2/3
x-y+1/3,x+2/3,-z+2/3

loop_
_atom_site_label
_atom_site_type_symbol
_atom_site_fract_x
_atom_site_fract_y
_atom_site_fract_z
_atom_site_occupancy
_atom_site_U_iso_or_equiv
O1 O-2 0.2634 0.0337 0.187 0.9878 0.0
O2 O-2 0.8761 0.983 0.1898 0.9878 0.0
O3 O-2 0.8525 0.0895 0.4972 0.9878 0.0
Cu2 Cu+2 0.42953 0.05492 0.2363 1 0.0
V1 V+4 0.153 0.0176 0.3282 1 0.0
O4 O-2 0 0 0.5 1 0.0
Cu1 Cu+2 0 0 0 0.78 0.0
